data_2005134
loop_
_publ_author_name
'Kotila, S.'
'J\"antti, A.'
'Penttinen, S.'
'Bach, T.'

_publ_section_title
;
 3-<i>tert</i>-Butyl-4-methyl-2-phenyl-3-(trimethylsilyloxy)oxetane and
 2-(2-Benzyloxyphenyl)-3-<i>tert</i>-butyl-3-(trimethylsilyloxy)oxetane
;
_journal_issue 7
_journal_name_full 'Acta Crystallographica Section C'
_journal_page_first 1722
_journal_page_last 1725
_journal_paper_doi 10.1107/S0108270196002740
_journal_volume 52
_journal_year 1996
_chemical_formula_sum 'C17 H28 O2 Si'
_chemical_formula_weight 292.48
_chemical_melting_point 343.0
_chemical_name_common
;
3-(tert-butyl)-4-methyl-2-phenyl-3-[(trimethylsilyl)oxy]oxetane
;
_chemical_name_systematic
;
3-(1,1-dimethylethyl)-4-methyl-2-phenyl-3-[(trimethylsilyl)oxy]oxacyclobutane
;
_space_group_IT_number 14
_symmetry_cell_setting monoclinic
_symmetry_space_group_name_Hall '-P 2ybc'
_symmetry_space_group_name_H-M 'P 1 21/c 1'
_audit_creation_method SHELXL
_cell_angle_alpha 90.00
_cell_angle_beta 95.230(10)
_cell_angle_gamma 90.00
_cell_formula_units_Z 4
_cell_length_a 8.6990(10)
_cell_length_b 26.4650(10)
_cell_length_c 7.7690(10)
_cell_measurement_reflns_used 25
_cell_measurement_temperature 293(2)
_cell_measurement_theta_max 42.5
_cell_measurement_theta_min 41.7
_cell_volume 1781.1(3)
_computing_cell_refinement 'CAD-4 Express'
_computing_data_collection 'CAD-4 Express (Enraf-Nonius, 1992)'
_computing_data_reduction 'own programs'
_computing_molecular_graphics 'SHELXTL-Plus (Sheldrick, 1990b)'
_computing_publication_material SHELXL93
_computing_structure_refinement 'SHELXL93 (Sheldrick, 1993)'
_computing_structure_solution 'SHELXS86 (Sheldrick, 1990a)'
_diffrn_ambient_temperature 293(2)
_diffrn_measurement_device 'Enraf-Nonius CAD4'
_diffrn_measurement_method '2\q/\w scans'
_diffrn_radiation_monochromator graphite
_diffrn_radiation_source 'fine-focus sealed tube'
_diffrn_radiation_type CuK\a
_diffrn_radiation_wavelength 1.54178
_diffrn_reflns_av_R_equivalents 0.025
_diffrn_reflns_av_sigmaI/netI 0.0137
_diffrn_reflns_limit_h_max 10
_diffrn_reflns_limit_h_min -10
_diffrn_reflns_limit_k_max 33
_diffrn_reflns_limit_k_min 0
_diffrn_reflns_limit_l_max 0
_diffrn_reflns_limit_l_min -9
_diffrn_reflns_number 3885
_diffrn_reflns_theta_max 74.1
_diffrn_reflns_theta_min 3.34
_diffrn_standards_decay_% 5
_diffrn_standards_interval_count 250
_diffrn_standards_interval_time 120
_diffrn_standards_number 3
_exptl_absorpt_coefficient_mu 1.15
_exptl_absorpt_correction_type none
_exptl_crystal_colour colourless
_exptl_crystal_density_diffrn 1.091
_exptl_crystal_density_meas ?
_exptl_crystal_description block
_exptl_crystal_F_000 640
_exptl_crystal_size_max 0.6
_exptl_crystal_size_mid 0.4
_exptl_crystal_size_min 0.4
_refine_diff_density_max 0.43
_refine_diff_density_min -0.35
_refine_ls_extinction_method none
_refine_ls_goodness_of_fit_all 1.075
_refine_ls_goodness_of_fit_obs 1.096
_refine_ls_hydrogen_treatment 'H atoms: rigid methyls, others riding'
_refine_ls_matrix_type full
_refine_ls_number_parameters 188
_refine_ls_number_reflns 3609
_refine_ls_number_restraints 0
_refine_ls_restrained_S_all 1.150
_refine_ls_restrained_S_obs 1.096
_refine_ls_R_factor_all 0.061
_refine_ls_R_factor_obs 0.055
_refine_ls_shift/esd_max 0.001
_refine_ls_shift/esd_mean 0.000
_refine_ls_structure_factor_coef Fsqd
_refine_ls_weighting_details 'w = 1/[\s^2^(Fo^2^)+(0.1009P)^2^+0.4515P] where P=(Fo^2^+2Fc^2^)/3'
_refine_ls_weighting_scheme calc
_refine_ls_wR_factor_all 0.181
_refine_ls_wR_factor_obs 0.163
_reflns_number_observed 3242
_reflns_number_total 3617
_reflns_observed_criterion >2sigma(I)
_cod_data_source_file jz1113.cif
_cod_data_source_block I
_cod_depositor_comments
;
The following automatic conversions were performed:

'_exptl_crystal_density_meas' value 'not measured' was changed to '?'
- the value is perceived as not measured.

Automatic conversion script
Id: cif_fix_values 3008 2015-01-20 13:52:24Z robertas 

The following automatic conversions were performed:

'_refine_ls_weighting_scheme' value 'calc w =
1/[\s^2^(Fo^2^)+(0.1009P)^2^+0.4515P] where P=(Fo^2^+2Fc^2^)/3' was
changed to 'calc'. New tag '_refine_ls_weighting_details' was
created. The value of the new tag was set to 'w =
1/[\s^2^(Fo^2^)+(0.1009P)^2^+0.4515P] where P=(Fo^2^+2Fc^2^)/3'.

Automatic conversion script
Id: cif_fix_values 3143 2015-03-26 13:38:13Z robertas 
;
_cod_original_sg_symbol_H-M 'P 21/c'
_cod_database_code 2005134

loop_
_symmetry_equiv_pos_as_xyz
'x, y, z'
'-x, y+1/2, -z+1/2'
'-x, -y, -z'
'x, -y-1/2, z-1/2'

loop_
_atom_site_aniso_label
_atom_site_aniso_U_11
_atom_site_aniso_U_22
_atom_site_aniso_U_33
_atom_site_aniso_U_12
_atom_site_aniso_U_13
_atom_site_aniso_U_23
Si12 0.0501(3) 0.0479(3) 0.0669(4) -0.0106(2) 0.0084(2) 0.0016(2)
O1 0.0545(7) 0.0906(10) 0.0558(8) 0.0103(7) 0.0204(6) 0.0273(7)
O11 0.0468(6) 0.0475(6) 0.0500(6) -0.0071(5) 0.0065(5) -0.0016(5)
C2 0.0422(8) 0.0528(9) 0.0508(9) 0.0007(7) 0.0068(7) 0.0087(7)
C3 0.0342(7) 0.0462(8) 0.0410(8) -0.0018(6) 0.0057(6) 0.0028(6)
C4 0.0449(9) 0.0753(12) 0.0508(9) 0.0107(8) 0.0142(7) 0.0125(9)
C5 0.0452(9) 0.0595(10) 0.0445(8) 0.0041(7) 0.0027(7) 0.0125(7)
C6 0.0557(11) 0.0652(12) 0.0636(11) 0.0124(9) -0.0006(9) 0.0098(9)
C7 0.0547(12) 0.095(2) 0.0783(15) 0.0259(11) 0.0024(10) 0.0203(13)
C8 0.0520(12) 0.121(2) 0.0719(15) 0.0069(13) -0.0088(10) 0.0268(15)
C9 0.0679(14) 0.124(2) 0.0535(12) -0.0101(14) -0.0105(10) 0.0018(13)
C10 0.0583(11) 0.091(2) 0.0475(10) 0.0016(10) 0.0031(8) -0.0013(10)
C13 0.121(3) 0.087(2) 0.124(3) -0.045(2) 0.009(2) -0.036(2)
C14 0.088(2) 0.0712(15) 0.102(2) -0.0080(13) 0.0173(14) 0.0345(14)
C15 0.0486(11) 0.092(2) 0.100(2) -0.0015(11) 0.0196(11) 0.0198(14)
C16 0.0444(9) 0.0570(10) 0.0468(9) -0.0064(7) -0.0034(7) -0.0004(7)
C17 0.0747(15) 0.084(2) 0.085(2) -0.0359(13) -0.0120(12) -0.0003(13)
C18 0.0570(11) 0.0829(15) 0.0612(12) 0.0051(10) -0.0120(9) 0.0088(10)
C19 0.0711(13) 0.0710(13) 0.0479(10) 0.0014(10) 0.0054(9) -0.0138(9)
C20 0.115(2) 0.091(2) 0.0734(15) 0.036(2) 0.0434(15) 0.0020(13)

loop_
_atom_site_label
_atom_site_occupancy
_atom_site_fract_x
_atom_site_fract_y
_atom_site_fract_z
_atom_site_U_iso_or_equiv
_atom_site_thermal_displace_type
_atom_site_calc_flag
_atom_site_refinement_flags
_atom_site_type_symbol
Si12 1 .20888(6) .56554(2) .36464(7) .0547(2) Uani d . Si
O1 1 .4945(2) .66510(6) .0469(2) .0661(4) Uani d . O
O11 1 .3552(2) .59702(5) .3080(2) .0480(3) Uani d . O
C2 1 .3894(2) .68076(7) .1716(2) .0484(4) Uani d . C
H2 1 .4197(2) .71408(7) .2181(2) .058 Uiso calc R H
C3 1 .4530(2) .63864(6) .3000(2) .0403(3) Uani d . C
C4 1 .5718(2) .62898(8) .1667(2) .0564(5) Uani d . C
H4 1 .6742(2) .64130(8) .2103(2) .068 Uiso calc R H
C5 1 .2234(2) .68175(7) .1004(2) .0498(4) Uani d . C
C6 1 .1249(2) .71686(8) .1628(3) .0618(5) Uani d . C
H6 1 .1627(2) .73979(8) .2470(3) .074 Uiso calc R H
C7 1 -.0299(3) .71830(11) .1015(3) .0761(7) Uani d . C
H7 1 -.0954(3) .74175(11) .1459(3) .091 Uiso calc R H
C8 1 -.0865(3) .68516(13) -.0247(3) .0827(8) Uani d . C
H8 1 -0.1902(3) .68620(13) -.0661(3) .099 Uiso calc R H
C9 1 .0101(3) .65060(13) -.0894(3) .0826(8) Uani d . C
H9 1 -.0284(3) .62830(13) -0.1753(3) .099 Uiso calc R H
C10 1 .1662(3) .64846(10) -.0278(3) .0656(5) Uani d . C
H10 1 .2311(3) .62488(10) -.0725(3) .079 Uiso calc R H
C13 1 .1658(5) .51777(13) .1925(5) .1106(11) Uani d . C
H13A 1 .133(4) .53448(14) .0860(11) .166 Uiso calc R H
H13B 1 .086(3) .4957(8) .224(2) .166 Uiso calc R H
H13C 1 .2571(11) .4984(8) .178(3) .166 Uiso calc R H
C14 1 .2608(3) .53150(11) .5725(4) .0865(8) Uani d . C
H14A 1 .1765(12) .5102(7) .5982(17) .130 Uiso calc R H
H14B 1 .282(3) .55562(11) .6639(7) .130 Uiso calc R H
H14C 1 .3509(17) .5112(7) .5623(11) .130 Uiso calc R H
C15 1 .0354(3) .60438(11) .3902(4) .0794(7) Uani d . C
H15A 1 -.0416(10) .5840(2) .438(3) .119 Uiso calc R H
H15B 1 -.0046(15) .6172(7) .2796(6) .119 Uiso calc R H
H15C 1 .0626(6) .6321(5) .467(2) .119 Uiso calc R H
C16 1 .5187(2) .65620(7) .4817(2) .0499(4) Uani d . C
C17 1 .6283(3) .70133(11) .4747(4) .0822(7) Uani d . C
H17A 1 .7083(15) .6932(3) .402(2) .123 Uiso calc R H
H17B 1 .674(2) .7089(6) .5891(5) .123 Uiso calc R H
H17C 1 .5717(6) .7302(2) .429(3) .123 Uiso calc R H
C18 1 .6090(3) .61218(10) .5716(3) .0681(6) Uani d . C
H18A 1 .6953(13) .6038(5) .5083(14) .102 Uiso calc R H
H18B 1 .5426(7) .5833(2) .576(2) .102 Uiso calc R H
H18C 1 .6456(19) .6219(3) .6872(9) .102 Uiso calc R H
C19 1 .3867(3) .67175(9) .5861(3) .0633(5) Uani d . C
H19A 1 .3294(13) .6987(5) .5276(12) .095 Uiso calc R H
H19B 1 .4277(3) .6830(6) .6985(9) .095 Uiso calc R H
H19C 1 .3198(12) .6434(2) .598(2) .095 Uiso calc R H
C20 1 .5824(4) .57799(11) .0880(4) .0910(9) Uani d . C
H20A 1 .626(3) .5547(2) .1737(9) .136 Uiso calc R H
H20B 1 .647(2) .5796(2) -.006(2) .136 Uiso calc R H
H20C 1 .4811(5) .5667(4) .045(3) .136 Uiso calc R H

loop_
_atom_type_symbol
_atom_type_description
_atom_type_scat_dispersion_real
_atom_type_scat_dispersion_imag
_atom_type_scat_source
C C 0.0181 0.0091 'International Tables Vol C Tables 4.2.6.8 and 6.1.1.4'
H H 0.0000 0.0000 'International Tables Vol C Tables 4.2.6.8 and 6.1.1.4'
O O 0.0492 0.0322 'International Tables Vol C Tables 4.2.6.8 and 6.1.1.4'
Si Si 0.2541 0.3302 'International Tables Vol C Tables 4.2.6.8 and 6.1.1.4'

loop_
_geom_angle_atom_site_label_1
_geom_angle_atom_site_label_2
_geom_angle_atom_site_label_3
_geom_angle
_geom_angle_publ_flag
O11 Si12 C15 114.40(10) ?
O11 Si12 C13 105.50(10) ?
C15 Si12 C13 110.1(2) ?
O11 Si12 C14 110.50(10) ?
C15 Si12 C14 108.10(10) ?
C13 Si12 C14 108.2(2) ?
C2 O1 C4 92.50(10) yes
C3 O11 Si12 156.50(10) ?
O1 C2 C5 113.8(2) yes
O1 C2 C3 90.80(10) yes
C5 C2 C3 121.40(10) yes
O11 C3 C16 111.90(10) yes
O11 C3 C4 110.20(10) yes
C16 C3 C4 116.50(10) yes
O11 C3 C2 114.20(10) yes
C16 C3 C2 116.70(10) yes
C4 C3 C2 84.80(10) yes
O1 C4 C20 112.1(2) yes
O1 C4 C3 91.30(10) yes
C20 C4 C3 119.6(2) yes
C6 C5 C10 119.0(2) ?
C6 C5 C2 119.3(2) ?
C10 C5 C2 121.6(2) ?
C5 C6 C7 120.8(2) ?
C8 C7 C6 120.1(2) ?
C9 C8 C7 119.8(2) ?
C8 C9 C10 120.7(2) ?
C5 C10 C9 119.6(2) ?
C19 C16 C17 108.1(2) ?
C19 C16 C18 110.0(2) ?
C17 C16 C18 108.2(2) ?
C19 C16 C3 109.50(10) ?
C17 C16 C3 112.4(2) ?
C18 C16 C3 108.6(2) ?

loop_
_geom_bond_atom_site_label_1
_geom_bond_atom_site_label_2
_geom_bond_distance
_geom_bond_publ_flag
Si12 O11 1.6160(10) ?
Si12 C15 1.851(3) ?
Si12 C13 1.853(3) ?
Si12 C14 1.869(3) ?
O1 C2 1.452(2) yes
O1 C4 1.455(2) yes
O11 C3 1.396(2) yes
C2 C5 1.498(2) yes
C2 C3 1.563(2) yes
C3 C4 1.550(2) yes
C3 C16 1.545(2) yes
C4 C20 1.488(4) yes
C5 C6 1.382(3) ?
C5 C10 1.388(3) ?
C6 C7 1.387(3) ?
C7 C8 1.373(4) ?
C8 C9 1.368(4) ?
C9 C10 1.399(3) ?
C16 C17 1.533(3) ?
C16 C18 1.537(3) ?
C16 C19 1.521(3) ?
